data_4087245
loop_
_publ_author_name
'Sabater, Sara'
'Page, Michael J.'
'Mahon, Mary F.'
'Whittlesey, Michael K.'

_publ_section_title
;
 Stoichiometric and Catalytic Reactivity of Ni(6-Mes)(PPh3)2
;
_journal_name_full Organometallics
_journal_paper_doi 10.1021/acs.organomet.7b00129
_journal_year 2017
_chemical_formula_moiety 'C47 H49 N2 Ni O P'
_chemical_formula_sum 'C47 H49 N2 Ni O P'
_chemical_formula_weight 747.56
_space_group_crystal_system monoclinic
_space_group_IT_number 14
_space_group_name_Hall '-P 2yn'
_space_group_name_H-M_alt 'P 1 21/n 1'
_symmetry_space_group_name_Hall '-P 2yn'
_symmetry_space_group_name_H-M 'P 1 21/n 1'
_atom_sites_solution_hydrogens mixed
_atom_sites_solution_primary iterative
_audit_creation_date 2016-11-24
_audit_creation_method
;
Olex2 1.2
(compiled 2016.11.07 svn.r3352 for OlexSys, GUI svn.r5261)
;
_cell_angle_alpha 90
_cell_angle_beta 97.9629(19)
_cell_angle_gamma 90
_cell_formula_units_Z 4
_cell_length_a 11.8383(3)
_cell_length_b 16.6312(3)
_cell_length_c 20.5323(3)
_cell_measurement_reflns_used 13320
_cell_measurement_temperature 150.01(10)
_cell_measurement_theta_max 73.1460
_cell_measurement_theta_min 3.4110
_cell_volume 4003.53(14)
_computing_cell_refinement 'CrysAlisPro 1.171.38.43 (Rigaku OD, 2015)'
_computing_data_collection 'CrysAlisPro 1.171.38.43 (Rigaku OD, 2015)'
_computing_data_reduction 'CrysAlisPro 1.171.38.43 (Rigaku OD, 2015)'
_computing_molecular_graphics 'Olex2 (Dolomanov et al., 2009)'
_computing_publication_material 'Olex2 (Dolomanov et al., 2009)'
_computing_structure_refinement 'ShelXL (Sheldrick, 2015)'
_computing_structure_solution 'olex2.solve (Bourhis et al., 2015)'
_diffrn_ambient_environment N~2~
_diffrn_ambient_temperature 150.01(10)
_diffrn_detector 'CCD plate'
_diffrn_detector_area_resol_mean 8.1150
_diffrn_detector_type EosS2
_diffrn_measured_fraction_theta_full 1.000
_diffrn_measured_fraction_theta_max 0.999
_diffrn_measurement_device 'four-circle diffractometer'
_diffrn_measurement_device_type 'SuperNova, Dual, Cu at zero, EosS2'
_diffrn_measurement_method '\w scans'
_diffrn_radiation_monochromator mirror
_diffrn_radiation_probe x-ray
_diffrn_radiation_type CuK\a
_diffrn_radiation_wavelength 1.54184
_diffrn_reflns_av_R_equivalents 0.0972
_diffrn_reflns_av_unetI/netI 0.0604
_diffrn_reflns_Laue_measured_fraction_full 1.000
_diffrn_reflns_Laue_measured_fraction_max 0.999
_diffrn_reflns_limit_h_max 14
_diffrn_reflns_limit_h_min -14
_diffrn_reflns_limit_k_max 20
_diffrn_reflns_limit_k_min -20
_diffrn_reflns_limit_l_max 18
_diffrn_reflns_limit_l_min -25
_diffrn_reflns_number 52413
_diffrn_reflns_point_group_measured_fraction_full 1.000
_diffrn_reflns_point_group_measured_fraction_max 0.999
_diffrn_reflns_theta_full 67.684
_diffrn_reflns_theta_max 73.420
_diffrn_reflns_theta_min 3.433
_diffrn_source 'micro-focus sealed X-ray tube'
_diffrn_source_type 'SuperNova (Cu) X-ray Source'
_exptl_absorpt_coefficient_mu 1.354
_exptl_absorpt_correction_T_max 1.00000
_exptl_absorpt_correction_T_min 0.62151
_exptl_absorpt_correction_type multi-scan
_exptl_absorpt_process_details
;
CrysAlisPro 1.171.38.43 (Rigaku Oxford Diffraction, 2015)
Empirical absorption correction using spherical harmonics,
 implemented in SCALE3 ABSPACK scaling algorithm.
;
_exptl_crystal_colour orange
_exptl_crystal_density_diffrn 1.240
_exptl_crystal_description block
_exptl_crystal_F_000 1584
_exptl_crystal_size_max 0.145
_exptl_crystal_size_mid 0.09
_exptl_crystal_size_min 0.044
_refine_diff_density_max 0.467
_refine_diff_density_min -0.548
_refine_diff_density_rms 0.065
_refine_ls_extinction_method none
_refine_ls_goodness_of_fit_ref 1.031
_refine_ls_hydrogen_treatment mixed
_refine_ls_matrix_type full
_refine_ls_number_parameters 479
_refine_ls_number_reflns 8050
_refine_ls_number_restraints 1
_refine_ls_restrained_S_all 1.031
_refine_ls_R_factor_all 0.0639
_refine_ls_R_factor_gt 0.0500
_refine_ls_shift/su_max 0.001
_refine_ls_shift/su_mean 0.000
_refine_ls_structure_factor_coef Fsqd
_refine_ls_weighting_details 'w=1/[\s^2^(Fo^2^)+(0.0621P)^2^+0.1033P] where P=(Fo^2^+2Fc^2^)/3'
_refine_ls_weighting_scheme calc
_refine_ls_wR_factor_gt 0.1119
_refine_ls_wR_factor_ref 0.1187
_reflns_Friedel_coverage 0.000
_reflns_number_gt 6545
_reflns_number_total 8050
_reflns_threshold_expression 'I > 2\s(I)'
_cod_data_source_file bigcif.cif
_cod_data_source_block s16mkw77
_cod_original_cell_volume 4003.54(14)
_cod_database_code 4087245
_shelx_space_group_comment
;
The symmetry employed for this shelxl refinement is uniquely defined
by the following loop, which should always be used as a source of
symmetry information in preference to the above space-group names.
They are only intended as comments.
;
_shelx_shelxl_version_number 2014/7
_olex2_submission_special_instructions 'No special instructions were received'
_oxdiff_exptl_absorpt_empirical_details
;
Empirical correction (ABSPACK) includes:
- Absorption correction using spherical harmonics
- Frame scaling
;
_oxdiff_exptl_absorpt_empirical_full_max 1.669
_oxdiff_exptl_absorpt_empirical_full_min 0.693

loop_
_space_group_symop_operation_xyz
'x, y, z'
'-x+1/2, y+1/2, -z+1/2'
'-x, -y, -z'
'x-1/2, -y-1/2, z-1/2'

loop_
_atom_site_label
_atom_site_type_symbol
_atom_site_fract_x
_atom_site_fract_y
_atom_site_fract_z
_atom_site_U_iso_or_equiv
_atom_site_adp_type
_atom_site_occupancy
_atom_site_site_symmetry_order
_atom_site_calc_flag
_atom_site_refinement_flags_posn
Ni1 Ni 0.74815(3) 0.80600(2) 0.24451(2) 0.01206(10) Uani 1 1 d .
P1 P 0.59421(4) 0.75106(3) 0.19890(2) 0.01199(11) Uani 1 1 d .
O1 O 0.83598(14) 0.89885(9) 0.24119(7) 0.0210(3) Uani 1 1 d .
N1 N 0.92483(16) 0.71222(11) 0.32033(8) 0.0178(3) Uani 1 1 d .
N2 N 0.78807(16) 0.75428(11) 0.38105(8) 0.0172(3) Uani 1 1 d .
C1 C 0.82562(17) 0.75136(12) 0.32201(9) 0.0147(4) Uani 1 1 d .
C2 C 0.9870(2) 0.66461(16) 0.37428(11) 0.0299(5) Uani 1 1 d .
H2A H 1.0520 0.6951 0.3952 0.036 Uiso 1 1 calc R
H2B H 1.0153 0.6156 0.3567 0.036 Uiso 1 1 calc R
C3 C 0.9100(2) 0.64391(15) 0.42446(11) 0.0287(5) Uani 1 1 d .
H3A H 0.9544 0.6218 0.4636 0.034 Uiso 1 1 calc R
H3B H 0.8542 0.6041 0.4067 0.034 Uiso 1 1 calc R
C4 C 0.8504(2) 0.72011(14) 0.44145(10) 0.0242(5) Uani 1 1 d .
H4A H 0.7978 0.7081 0.4724 0.029 Uiso 1 1 calc R
H4B H 0.9061 0.7586 0.4617 0.029 Uiso 1 1 calc R
C5 C 0.97823(17) 0.71468(13) 0.26164(9) 0.0167(4) Uani 1 1 d .
C6 C 1.06235(18) 0.77330(13) 0.25613(10) 0.0198(4) Uani 1 1 d .
C7 C 1.11781(18) 0.77234(14) 0.20076(11) 0.0232(4) Uani 1 1 d .
H7 H 1.1731 0.8110 0.1966 0.028 Uiso 1 1 calc R
C8 C 1.09293(19) 0.71502(15) 0.15123(11) 0.0240(4) Uani 1 1 d .
C9 C 1.01046(19) 0.65755(14) 0.15842(11) 0.0234(4) Uani 1 1 d .
H9 H 0.9930 0.6192 0.1256 0.028 Uiso 1 1 calc R
C10 C 0.95295(18) 0.65558(13) 0.21343(10) 0.0194(4) Uani 1 1 d .
C11 C 1.0900(2) 0.83654(15) 0.30840(12) 0.0309(5) Uani 1 1 d .
H11A H 1.0218 0.8654 0.3142 0.046 Uiso 1 1 calc GR
H11B H 1.1452 0.8733 0.2953 0.046 Uiso 1 1 calc GR
H11C H 1.1206 0.8113 0.3491 0.046 Uiso 1 1 calc GR
C12 C 1.1554(2) 0.71448(19) 0.09208(13) 0.0385(6) Uani 1 1 d .
H12A H 1.2249 0.6844 0.1020 0.058 Uiso 1 1 calc GR
H12B H 1.1729 0.7687 0.0809 0.058 Uiso 1 1 calc GR
H12C H 1.1083 0.6900 0.0556 0.058 Uiso 1 1 calc GR
C13 C 0.8660(2) 0.59124(14) 0.21961(12) 0.0250(5) Uani 1 1 d .
H13A H 0.8404 0.5952 0.2619 0.037 Uiso 1 1 calc GR
H13B H 0.8997 0.5394 0.2152 0.037 Uiso 1 1 calc GR
H13C H 0.8022 0.5981 0.1857 0.037 Uiso 1 1 calc GR
C14 C 0.68873(18) 0.80077(13) 0.38966(9) 0.0170(4) Uani 1 1 d .
C15 C 0.5886(2) 0.76072(14) 0.39953(10) 0.0218(4) Uani 1 1 d .
C16 C 0.4931(2) 0.80631(16) 0.40864(11) 0.0273(5) Uani 1 1 d .
H16 H 0.4254 0.7801 0.4135 0.033 Uiso 1 1 calc R
C17 C 0.4966(2) 0.88988(16) 0.41060(11) 0.0293(5) Uani 1 1 d .
C18 C 0.5995(2) 0.92749(14) 0.40482(10) 0.0245(5) Uani 1 1 d .
H18 H 0.6038 0.9832 0.4083 0.029 Uiso 1 1 calc R
C19 C 0.69638(19) 0.88485(13) 0.39405(9) 0.0187(4) Uani 1 1 d .
C20 C 0.5834(2) 0.67050(14) 0.40278(11) 0.0284(5) Uani 1 1 d .
H20A H 0.6313 0.6478 0.3735 0.043 Uiso 1 1 calc GR
H20B H 0.5062 0.6530 0.3900 0.043 Uiso 1 1 calc GR
H20C H 0.6093 0.6531 0.4469 0.043 Uiso 1 1 calc GR
C21 C 0.3919(3) 0.9388(2) 0.41923(17) 0.0471(8) Uani 1 1 d .
H21A H 0.3959 0.9551 0.4643 0.071 Uiso 1 1 calc GR
H21B H 0.3248 0.9067 0.4072 0.071 Uiso 1 1 calc GR
H21C H 0.3886 0.9855 0.3916 0.071 Uiso 1 1 calc GR
C22 C 0.8058(2) 0.92902(13) 0.38839(10) 0.0232(4) Uani 1 1 d .
H22A H 0.8112 0.9390 0.3429 0.035 Uiso 1 1 calc GR
H22B H 0.8694 0.8969 0.4072 0.035 Uiso 1 1 calc GR
H22C H 0.8063 0.9792 0.4115 0.035 Uiso 1 1 calc GR
C23 C 0.75112(18) 0.90509(12) 0.19217(10) 0.0177(4) Uani 1 1 d D
C24 C 0.77430(18) 0.90238(12) 0.12334(10) 0.0179(4) Uani 1 1 d .
C25 C 0.68937(19) 0.92355(13) 0.07190(11) 0.0218(4) Uani 1 1 d .
H25 H 0.6186 0.9407 0.0813 0.026 Uiso 1 1 calc R
C26 C 0.7096(2) 0.91923(16) 0.00694(11) 0.0297(5) Uani 1 1 d .
H26 H 0.6520 0.9327 -0.0268 0.036 Uiso 1 1 calc R
C27 C 0.8150(3) 0.8950(2) -0.00787(12) 0.0431(7) Uani 1 1 d .
H27 H 0.8286 0.8925 -0.0514 0.052 Uiso 1 1 calc R
C28 C 0.9000(3) 0.8746(2) 0.04289(13) 0.0416(7) Uani 1 1 d .
H28 H 0.9709 0.8581 0.0333 0.050 Uiso 1 1 calc R
C29 C 0.8801(2) 0.87865(16) 0.10789(11) 0.0284(5) Uani 1 1 d .
H29 H 0.9381 0.8653 0.1415 0.034 Uiso 1 1 calc R
C30 C 0.60271(18) 0.69887(12) 0.12076(9) 0.0173(4) Uani 1 1 d .
C31 C 0.5167(2) 0.64756(14) 0.09189(11) 0.0243(4) Uani 1 1 d .
H31 H 0.4522 0.6392 0.1123 0.029 Uiso 1 1 calc R
C32 C 0.5266(3) 0.60879(15) 0.03294(11) 0.0325(6) Uani 1 1 d .
H32 H 0.4691 0.5744 0.0143 0.039 Uiso 1 1 calc R
C33 C 0.6217(3) 0.62124(16) 0.00205(11) 0.0394(7) Uani 1 1 d .
H33 H 0.6280 0.5959 -0.0377 0.047 Uiso 1 1 calc R
C34 C 0.7077(3) 0.67173(16) 0.03058(13) 0.0388(7) Uani 1 1 d .
H34 H 0.7718 0.6802 0.0099 0.047 Uiso 1 1 calc R
C35 C 0.6987(2) 0.70976(14) 0.08996(11) 0.0265(5) Uani 1 1 d .
H35 H 0.7575 0.7428 0.1092 0.032 Uiso 1 1 calc R
C36 C 0.48834(17) 0.83022(12) 0.17598(9) 0.0147(4) Uani 1 1 d .
C37 C 0.43021(19) 0.84021(13) 0.11267(10) 0.0192(4) Uani 1 1 d .
H37 H 0.4395 0.8027 0.0802 0.023 Uiso 1 1 calc R
C38 C 0.3585(2) 0.90572(14) 0.09769(10) 0.0240(4) Uani 1 1 d .
H38 H 0.3202 0.9118 0.0553 0.029 Uiso 1 1 calc R
C39 C 0.3435(2) 0.96188(14) 0.14542(11) 0.0240(4) Uani 1 1 d .
H39 H 0.2963 1.0061 0.1350 0.029 Uiso 1 1 calc R
C40 C 0.3994(2) 0.95177(14) 0.20920(11) 0.0233(4) Uani 1 1 d .
H40 H 0.3881 0.9885 0.2418 0.028 Uiso 1 1 calc R
C41 C 0.47210(18) 0.88674(13) 0.22405(10) 0.0195(4) Uani 1 1 d .
H41 H 0.5103 0.8808 0.2665 0.023 Uiso 1 1 calc R
C42 C 0.50832(17) 0.67634(12) 0.23615(9) 0.0157(4) Uani 1 1 d .
C43 C 0.55371(18) 0.59924(13) 0.24640(11) 0.0208(4) Uani 1 1 d .
H43 H 0.6280 0.5893 0.2387 0.025 Uiso 1 1 calc R
C44 C 0.4899(2) 0.53721(13) 0.26790(13) 0.0261(5) Uani 1 1 d .
H44 H 0.5210 0.4860 0.2742 0.031 Uiso 1 1 calc R
C45 C 0.3793(2) 0.55200(15) 0.28003(14) 0.0325(5) Uani 1 1 d .
H45 H 0.3360 0.5105 0.2942 0.039 Uiso 1 1 calc R
C46 C 0.3334(2) 0.62853(16) 0.27112(15) 0.0335(6) Uani 1 1 d .
H46 H 0.2596 0.6385 0.2797 0.040 Uiso 1 1 calc R
C47 C 0.3978(2) 0.69029(14) 0.24934(12) 0.0246(4) Uani 1 1 d .
H47 H 0.3667 0.7416 0.2435 0.029 Uiso 1 1 calc R
H23 H 0.6865(15) 0.9395(14) 0.1988(13) 0.019(6) Uiso 1 1 d D

loop_
_atom_site_aniso_label
_atom_site_aniso_U_11
_atom_site_aniso_U_22
_atom_site_aniso_U_33
_atom_site_aniso_U_23
_atom_site_aniso_U_13
_atom_site_aniso_U_12
Ni1 0.01420(17) 0.01400(17) 0.00814(15) 0.00092(12) 0.00214(12) -0.00091(12)
P1 0.0135(2) 0.0136(2) 0.0092(2) -0.00071(16) 0.00271(16) 0.00081(16)
O1 0.0262(8) 0.0212(7) 0.0151(6) 0.0018(5) 0.0013(6) -0.0090(6)
N1 0.0216(9) 0.0199(8) 0.0122(7) 0.0051(6) 0.0032(7) 0.0054(7)
N2 0.0219(8) 0.0203(8) 0.0095(7) 0.0027(6) 0.0028(7) 0.0029(7)
C1 0.0181(9) 0.0149(9) 0.0114(8) -0.0008(7) 0.0032(7) -0.0025(7)
C2 0.0327(13) 0.0363(13) 0.0210(10) 0.0120(9) 0.0044(10) 0.0167(10)
C3 0.0368(13) 0.0302(12) 0.0196(9) 0.0118(9) 0.0059(10) 0.0118(10)
C4 0.0335(12) 0.0285(11) 0.0101(8) 0.0052(8) 0.0017(8) 0.0063(9)
C5 0.0155(9) 0.0201(10) 0.0149(8) 0.0037(7) 0.0035(7) 0.0042(7)
C6 0.0183(10) 0.0214(10) 0.0189(9) 0.0020(8) -0.0005(8) 0.0028(8)
C7 0.0159(9) 0.0262(11) 0.0275(10) 0.0053(9) 0.0038(8) -0.0012(8)
C8 0.0195(10) 0.0325(12) 0.0215(10) 0.0050(9) 0.0081(8) 0.0025(9)
C9 0.0212(10) 0.0288(11) 0.0217(10) -0.0047(8) 0.0083(9) 0.0007(8)
C10 0.0173(9) 0.0216(10) 0.0204(9) 0.0012(8) 0.0068(8) 0.0012(8)
C11 0.0352(13) 0.0271(12) 0.0281(11) -0.0032(9) -0.0042(10) -0.0049(10)
C12 0.0328(13) 0.0545(17) 0.0327(12) 0.0011(12) 0.0204(11) -0.0032(12)
C13 0.0236(11) 0.0236(11) 0.0300(11) -0.0008(9) 0.0116(9) -0.0007(8)
C14 0.0226(10) 0.0223(10) 0.0067(7) 0.0005(7) 0.0038(7) 0.0038(8)
C15 0.0276(11) 0.0270(11) 0.0121(8) 0.0017(8) 0.0075(8) -0.0015(9)
C16 0.0267(11) 0.0366(13) 0.0215(10) 0.0041(9) 0.0140(9) 0.0003(10)
C17 0.0316(12) 0.0373(13) 0.0221(10) 0.0051(9) 0.0148(10) 0.0091(10)
C18 0.0352(12) 0.0247(11) 0.0153(9) 0.0001(8) 0.0098(9) 0.0073(9)
C19 0.0261(11) 0.0221(10) 0.0082(7) 0.0007(7) 0.0034(7) 0.0004(8)
C20 0.0369(13) 0.0266(12) 0.0238(10) 0.0039(9) 0.0111(10) -0.0059(9)
C21 0.0405(16) 0.0501(17) 0.0572(18) 0.0118(15) 0.0298(15) 0.0172(13)
C22 0.0288(11) 0.0223(10) 0.0183(9) -0.0030(8) 0.0023(9) -0.0010(8)
C23 0.0230(10) 0.0152(9) 0.0161(9) 0.0011(7) 0.0064(8) -0.0022(7)
C24 0.0224(10) 0.0161(9) 0.0160(9) 0.0054(7) 0.0060(8) -0.0004(7)
C25 0.0231(10) 0.0214(10) 0.0212(10) 0.0078(8) 0.0035(9) -0.0007(8)
C26 0.0336(13) 0.0359(13) 0.0185(10) 0.0108(9) -0.0003(9) -0.0012(10)
C27 0.0509(17) 0.0636(19) 0.0175(10) 0.0097(11) 0.0149(12) 0.0104(15)
C28 0.0365(14) 0.0640(19) 0.0276(12) 0.0096(12) 0.0164(11) 0.0163(13)
C29 0.0250(11) 0.0402(13) 0.0211(10) 0.0092(9) 0.0075(9) 0.0088(10)
C30 0.0225(10) 0.0155(9) 0.0136(8) -0.0013(7) 0.0015(8) 0.0063(7)
C31 0.0262(11) 0.0251(11) 0.0198(9) -0.0038(8) -0.0031(9) 0.0033(9)
C32 0.0484(15) 0.0248(12) 0.0201(10) -0.0077(9) -0.0102(10) 0.0083(10)
C33 0.075(2) 0.0299(13) 0.0136(9) -0.0050(9) 0.0076(12) 0.0152(13)
C34 0.0651(19) 0.0303(13) 0.0272(12) -0.0034(10) 0.0282(13) 0.0040(12)
C35 0.0391(13) 0.0197(11) 0.0239(10) -0.0027(8) 0.0160(10) 0.0007(9)
C36 0.0155(9) 0.0161(9) 0.0129(8) 0.0006(7) 0.0031(7) -0.0003(7)
C37 0.0230(10) 0.0204(10) 0.0141(9) -0.0007(7) 0.0018(8) 0.0037(8)
C38 0.0266(11) 0.0290(11) 0.0161(9) 0.0035(8) 0.0020(8) 0.0073(9)
C39 0.0254(11) 0.0223(11) 0.0259(10) 0.0062(9) 0.0089(9) 0.0090(8)
C40 0.0272(11) 0.0237(11) 0.0210(10) -0.0019(8) 0.0102(9) 0.0091(9)
C41 0.0229(10) 0.0224(10) 0.0133(8) -0.0021(8) 0.0032(8) 0.0039(8)
C42 0.0153(9) 0.0162(9) 0.0160(8) -0.0003(7) 0.0038(7) 0.0002(7)
C43 0.0163(9) 0.0194(10) 0.0280(10) 0.0019(8) 0.0081(8) 0.0019(8)
C44 0.0262(11) 0.0155(10) 0.0390(12) 0.0029(9) 0.0134(10) 0.0010(8)
C45 0.0259(12) 0.0238(12) 0.0515(15) 0.0079(11) 0.0191(11) -0.0047(9)
C46 0.0202(11) 0.0315(13) 0.0527(15) 0.0085(11) 0.0191(11) 0.0040(9)
C47 0.0209(11) 0.0226(11) 0.0319(11) 0.0038(9) 0.0099(9) 0.0046(8)

loop_
_atom_type_symbol
_atom_type_description
_atom_type_scat_dispersion_real
_atom_type_scat_dispersion_imag
_atom_type_scat_source
C C 0.0181 0.0091 'International Tables Vol C Tables 4.2.6.8 and 6.1.1.4'
H H 0.0000 0.0000 'International Tables Vol C Tables 4.2.6.8 and 6.1.1.4'
N N 0.0311 0.0180 'International Tables Vol C Tables 4.2.6.8 and 6.1.1.4'
Ni Ni -3.0029 0.5091 'International Tables Vol C Tables 4.2.6.8 and 6.1.1.4'
O O 0.0492 0.0322 'International Tables Vol C Tables 4.2.6.8 and 6.1.1.4'
P P 0.2955 0.4335 'International Tables Vol C Tables 4.2.6.8 and 6.1.1.4'

loop_
_geom_angle_atom_site_label_1
_geom_angle_atom_site_label_2
_geom_angle_atom_site_label_3
_geom_angle
O1 Ni1 P1 141.55(5)
O1 Ni1 C1 102.35(7)
O1 Ni1 C23 40.25(8)
C1 Ni1 P1 115.80(6)
C1 Ni1 C23 142.54(9)
C23 Ni1 P1 101.38(6)
C30 P1 Ni1 115.98(7)
C36 P1 Ni1 108.47(7)
C36 P1 C30 103.48(9)
C36 P1 C42 101.21(9)
C42 P1 Ni1 126.48(7)
C42 P1 C30 98.29(9)
C23 O1 Ni1 74.04(11)
C1 N1 C2 125.94(18)
C1 N1 C5 119.61(16)
C5 N1 C2 114.44(17)
C1 N2 C4 123.78(18)
C1 N2 C14 120.45(17)
C14 N2 C4 115.36(17)
N1 C1 Ni1 121.18(14)
N1 C1 N2 115.95(17)
N2 C1 Ni1 122.75(15)
N1 C2 H2A 109.6
N1 C2 H2B 109.6
N1 C2 C3 110.49(19)
H2A C2 H2B 108.1
C3 C2 H2A 109.6
C3 C2 H2B 109.6
C2 C3 H3A 110.1
C2 C3 H3B 110.1
C2 C3 C4 108.1(2)
H3A C3 H3B 108.4
C4 C3 H3A 110.1
C4 C3 H3B 110.1
N2 C4 C3 108.99(17)
N2 C4 H4A 109.9
N2 C4 H4B 109.9
C3 C4 H4A 109.9
C3 C4 H4B 109.9
H4A C4 H4B 108.3
C6 C5 N1 119.01(19)
C10 C5 N1 119.86(19)
C10 C5 C6 120.93(19)
C5 C6 C11 120.8(2)
C7 C6 C5 118.5(2)
C7 C6 C11 120.7(2)
C6 C7 H7 119.1
C6 C7 C8 121.9(2)
C8 C7 H7 119.1
C7 C8 C12 120.9(2)
C9 C8 C7 118.3(2)
C9 C8 C12 120.8(2)
C8 C9 H9 119.0
C8 C9 C10 122.0(2)
C10 C9 H9 119.0
C5 C10 C13 121.54(19)
C9 C10 C5 118.4(2)
C9 C10 C13 120.1(2)
C6 C11 H11A 109.5
C6 C11 H11B 109.5
C6 C11 H11C 109.5
H11A C11 H11B 109.5
H11A C11 H11C 109.5
H11B C11 H11C 109.5
C8 C12 H12A 109.5
C8 C12 H12B 109.5
C8 C12 H12C 109.5
H12A C12 H12B 109.5
H12A C12 H12C 109.5
H12B C12 H12C 109.5
C10 C13 H13A 109.5
C10 C13 H13B 109.5
C10 C13 H13C 109.5
H13A C13 H13B 109.5
H13A C13 H13C 109.5
H13B C13 H13C 109.5
C15 C14 N2 119.05(19)
C15 C14 C19 120.9(2)
C19 C14 N2 119.8(2)
C14 C15 C20 121.5(2)
C16 C15 C14 118.6(2)
C16 C15 C20 119.8(2)
C15 C16 H16 119.1
C17 C16 C15 121.7(2)
C17 C16 H16 119.1
C16 C17 C21 121.3(3)
C18 C17 C16 118.1(2)
C18 C17 C21 120.7(3)
C17 C18 H18 118.8
C17 C18 C19 122.4(2)
C19 C18 H18 118.8
C14 C19 C22 122.0(2)
C18 C19 C14 118.1(2)
C18 C19 C22 120.0(2)
C15 C20 H20A 109.5
C15 C20 H20B 109.5
C15 C20 H20C 109.5
H20A C20 H20B 109.5
H20A C20 H20C 109.5
H20B C20 H20C 109.5
C17 C21 H21A 109.5
C17 C21 H21B 109.5
C17 C21 H21C 109.5
H21A C21 H21B 109.5
H21A C21 H21C 109.5
H21B C21 H21C 109.5
C19 C22 H22A 109.5
C19 C22 H22B 109.5
C19 C22 H22C 109.5
H22A C22 H22B 109.5
H22A C22 H22C 109.5
H22B C22 H22C 109.5
Ni1 C23 H23 109.8(16)
O1 C23 Ni1 65.72(11)
O1 C23 C24 120.20(19)
O1 C23 H23 117.7(16)
C24 C23 Ni1 121.06(15)
C24 C23 H23 113.7(16)
C25 C24 C23 120.4(2)
C29 C24 C23 121.28(19)
C29 C24 C25 118.4(2)
C24 C25 H25 119.7
C26 C25 C24 120.7(2)
C26 C25 H25 119.7
C25 C26 H26 119.8
C27 C26 C25 120.4(2)
C27 C26 H26 119.8
C26 C27 H27 120.4
C26 C27 C28 119.2(2)
C28 C27 H27 120.4
C27 C28 H28 119.7
C27 C28 C29 120.5(3)
C29 C28 H28 119.7
C24 C29 H29 119.6
C28 C29 C24 120.7(2)
C28 C29 H29 119.6
C31 C30 P1 122.28(17)
C35 C30 P1 118.91(17)
C35 C30 C31 118.8(2)
C30 C31 H31 119.7
C32 C31 C30 120.6(2)
C32 C31 H31 119.7
C31 C32 H32 119.9
C33 C32 C31 120.1(3)
C33 C32 H32 119.9
C32 C33 H33 120.2
C32 C33 C34 119.6(2)
C34 C33 H33 120.2
C33 C34 H34 119.8
C33 C34 C35 120.3(3)
C35 C34 H34 119.8
C30 C35 C34 120.5(2)
C30 C35 H35 119.7
C34 C35 H35 119.7
C37 C36 P1 123.81(16)
C37 C36 C41 118.73(19)
C41 C36 P1 117.29(15)
C36 C37 H37 119.8
C38 C37 C36 120.5(2)
C38 C37 H37 119.8
C37 C38 H38 119.8
C39 C38 C37 120.5(2)
C39 C38 H38 119.8
C38 C39 H39 120.2
C38 C39 C40 119.6(2)
C40 C39 H39 120.2
C39 C40 H40 120.0
C41 C40 C39 120.0(2)
C41 C40 H40 120.0
C36 C41 H41 119.6
C40 C41 C36 120.73(19)
C40 C41 H41 119.6
C43 C42 P1 117.42(16)
C47 C42 P1 123.88(16)
C47 C42 C43 118.46(19)
C42 C43 H43 119.5
C44 C43 C42 121.1(2)
C44 C43 H43 119.5
C43 C44 H44 120.2
C43 C44 C45 119.6(2)
C45 C44 H44 120.2
C44 C45 H45 120.0
C46 C45 C44 120.1(2)
C46 C45 H45 120.0
C45 C46 H46 120.0
C45 C46 C47 119.9(2)
C47 C46 H46 120.0
C42 C47 H47 119.6
C46 C47 C42 120.8(2)
C46 C47 H47 119.6

loop_
_geom_bond_atom_site_label_1
_geom_bond_atom_site_label_2
_geom_bond_distance
Ni1 P1 2.1354(6)
Ni1 O1 1.8681(15)
Ni1 C1 1.948(2)
Ni1 C23 1.970(2)
P1 C30 1.839(2)
P1 C36 1.834(2)
P1 C42 1.838(2)
O1 C23 1.324(3)
N1 C1 1.347(3)
N1 C2 1.473(3)
N1 C5 1.437(3)
N2 C1 1.349(3)
N2 C4 1.467(2)
N2 C14 1.439(3)
C2 H2A 0.9700
C2 H2B 0.9700
C2 C3 1.507(3)
C3 H3A 0.9700
C3 H3B 0.9700
C3 C4 1.514(3)
C4 H4A 0.9700
C4 H4B 0.9700
C5 C6 1.409(3)
C5 C10 1.398(3)
C6 C7 1.390(3)
C6 C11 1.506(3)
C7 H7 0.9300
C7 C8 1.395(3)
C8 C9 1.389(3)
C8 C12 1.507(3)
C9 H9 0.9300
C9 C10 1.398(3)
C10 C13 1.503(3)
C11 H11A 0.9600
C11 H11B 0.9600
C11 H11C 0.9600
C12 H12A 0.9600
C12 H12B 0.9600
C12 H12C 0.9600
C13 H13A 0.9600
C13 H13B 0.9600
C13 H13C 0.9600
C14 C15 1.399(3)
C14 C19 1.403(3)
C15 C16 1.395(3)
C15 C20 1.504(3)
C16 H16 0.9300
C16 C17 1.391(4)
C17 C18 1.389(4)
C17 C21 1.513(3)
C18 H18 0.9300
C18 C19 1.392(3)
C19 C22 1.507(3)
C20 H20A 0.9600
C20 H20B 0.9600
C20 H20C 0.9600
C21 H21A 0.9600
C21 H21B 0.9600
C21 H21C 0.9600
C22 H22A 0.9600
C22 H22B 0.9600
C22 H22C 0.9600
C23 C24 1.477(3)
C23 H23 0.979(5)
C24 C25 1.399(3)
C24 C29 1.391(3)
C25 H25 0.9300
C25 C26 1.389(3)
C26 H26 0.9300
C26 C27 1.383(4)
C27 H27 0.9300
C27 C28 1.387(4)
C28 H28 0.9300
C28 C29 1.389(3)
C29 H29 0.9300
C30 C31 1.396(3)
C30 C35 1.387(3)
C31 H31 0.9300
C31 C32 1.391(3)
C32 H32 0.9300
C32 C33 1.382(5)
C33 H33 0.9300
C33 C34 1.385(5)
C34 H34 0.9300
C34 C35 1.391(3)
C35 H35 0.9300
C36 C37 1.394(3)
C36 C41 1.395(3)
C37 H37 0.9300
C37 C38 1.389(3)
C38 H38 0.9300
C38 C39 1.383(3)
C39 H39 0.9300
C39 C40 1.393(3)
C40 H40 0.9300
C40 C41 1.389(3)
C41 H41 0.9300
C42 C43 1.395(3)
C42 C47 1.392(3)
C43 H43 0.9300
C43 C44 1.387(3)
C44 H44 0.9300
C44 C45 1.388(3)
C45 H45 0.9300
C45 C46 1.386(4)
C46 H46 0.9300
C46 C47 1.389(3)
C47 H47 0.9300

loop_
_geom_torsion_atom_site_label_1
_geom_torsion_atom_site_label_2
_geom_torsion_atom_site_label_3
_geom_torsion_atom_site_label_4
_geom_torsion
Ni1 P1 C30 C31 167.40(15)
Ni1 P1 C30 C35 -11.51(19)
Ni1 P1 C36 C37 125.96(17)
Ni1 P1 C36 C41 -49.21(18)
Ni1 P1 C42 C43 -70.84(18)
Ni1 P1 C42 C47 114.82(17)
Ni1 O1 C23 C24 -113.10(18)
Ni1 C23 C24 C25 113.6(2)
Ni1 C23 C24 C29 -66.1(3)
P1 Ni1 O1 C23 -4.45(16)
P1 C30 C31 C32 -179.60(17)
P1 C30 C35 C34 -179.5(2)
P1 C36 C37 C38 -174.42(17)
P1 C36 C41 C40 175.41(17)
P1 C42 C43 C44 -173.31(18)
P1 C42 C47 C46 173.2(2)
O1 C23 C24 C25 -168.18(19)
O1 C23 C24 C29 12.0(3)
N1 C2 C3 C4 -48.8(3)
N1 C5 C6 C7 176.54(18)
N1 C5 C6 C11 -4.6(3)
N1 C5 C10 C9 -176.98(19)
N1 C5 C10 C13 3.3(3)
N2 C14 C15 C16 179.23(18)
N2 C14 C15 C20 1.4(3)
N2 C14 C19 C18 -177.66(17)
N2 C14 C19 C22 1.5(3)
C1 Ni1 O1 C23 -177.39(12)
C1 N1 C2 C3 17.1(3)
C1 N1 C5 C6 94.2(2)
C1 N1 C5 C10 -90.8(2)
C1 N2 C4 C3 -35.5(3)
C1 N2 C14 C15 110.1(2)
C1 N2 C14 C19 -75.7(2)
C2 N1 C1 Ni1 -175.80(18)
C2 N1 C1 N2 8.1(3)
C2 N1 C5 C6 -86.1(2)
C2 N1 C5 C10 88.9(2)
C2 C3 C4 N2 57.2(3)
C4 N2 C1 Ni1 -174.05(16)
C4 N2 C1 N1 2.0(3)
C4 N2 C14 C15 -77.0(2)
C4 N2 C14 C19 97.2(2)
C5 N1 C1 Ni1 3.8(3)
C5 N1 C1 N2 -172.32(18)
C5 N1 C2 C3 -162.4(2)
C5 C6 C7 C8 -0.4(3)
C6 C5 C10 C9 -2.1(3)
C6 C5 C10 C13 178.17(19)
C6 C7 C8 C9 -0.3(3)
C6 C7 C8 C12 -179.1(2)
C7 C8 C9 C10 -0.3(3)
C8 C9 C10 C5 1.4(3)
C8 C9 C10 C13 -178.8(2)
C10 C5 C6 C7 1.6(3)
C10 C5 C6 C11 -179.6(2)
C11 C6 C7 C8 -179.2(2)
C12 C8 C9 C10 178.6(2)
C14 N2 C1 Ni1 -1.7(3)
C14 N2 C1 N1 174.28(18)
C14 N2 C4 C3 151.9(2)
C14 C15 C16 C17 -2.5(3)
C15 C14 C19 C18 -3.5(3)
C15 C14 C19 C22 175.60(18)
C15 C16 C17 C18 -1.6(3)
C15 C16 C17 C21 178.8(2)
C16 C17 C18 C19 3.2(3)
C17 C18 C19 C14 -0.7(3)
C17 C18 C19 C22 -179.8(2)
C19 C14 C15 C16 5.1(3)
C19 C14 C15 C20 -172.80(19)
C20 C15 C16 C17 175.4(2)
C21 C17 C18 C19 -177.2(2)
C23 C24 C25 C26 -178.4(2)
C23 C24 C29 C28 178.5(3)
C24 C25 C26 C27 -1.0(4)
C25 C24 C29 C28 -1.2(4)
C25 C26 C27 C28 0.4(5)
C26 C27 C28 C29 -0.3(5)
C27 C28 C29 C24 0.7(5)
C29 C24 C25 C26 1.4(3)
C30 P1 C36 C37 2.3(2)
C30 P1 C36 C41 -172.91(17)
C30 P1 C42 C43 60.31(17)
C30 P1 C42 C47 -114.03(19)
C30 C31 C32 C33 -0.5(4)
C31 C30 C35 C34 1.5(3)
C31 C32 C33 C34 0.8(4)
C32 C33 C34 C35 0.0(4)
C33 C34 C35 C30 -1.2(4)
C35 C30 C31 C32 -0.7(3)
C36 P1 C30 C31 -73.97(19)
C36 P1 C30 C35 107.12(18)
C36 P1 C42 C43 165.92(16)
C36 P1 C42 C47 -8.4(2)
C36 C37 C38 C39 -0.1(4)
C37 C36 C41 C40 0.0(3)
C37 C38 C39 C40 -1.1(4)
C38 C39 C40 C41 1.7(4)
C39 C40 C41 C36 -1.2(4)
C41 C36 C37 C38 0.7(3)
C42 P1 C30 C31 29.73(19)
C42 P1 C30 C35 -149.18(18)
C42 P1 C36 C37 -99.20(19)
C42 P1 C36 C41 85.63(18)
C42 C43 C44 C45 -0.6(4)
C43 C42 C47 C46 -1.1(3)
C43 C44 C45 C46 -0.5(4)
C44 C45 C46 C47 0.7(5)
C45 C46 C47 C42 0.1(4)
C47 C42 C43 C44 1.3(3)
